data_7118136
loop_
_publ_author_name
'Hern\'andez-Melo, Denhy'
'Tiburcio, Jorge'

_publ_section_title
;
 Coupled molecular motions driven by light or chemical inputs: spiropyran
 to merocyanine isomerisation followed by pseudorotaxane formation.
;
_journal_issue 99
_journal_name_full 'Chemical communications (Cambridge, England)'
_journal_page_first 17564
_journal_page_last 17567
_journal_paper_doi 10.1039/c5cc07056b
_journal_volume 51
_journal_year 2015
_chemical_formula_moiety 'C30 H27 N4 O3, Br'
_chemical_formula_sum 'C30 H27 Br N4 O3'
_chemical_formula_weight 571.47
_chemical_name_common (SPBipy)Br
_chemical_name_systematic Spiropyran-ethane-bipyridine
_chemical_properties_physical Light-sensitive
_space_group_crystal_system triclinic
_space_group_IT_number 2
_space_group_name_Hall '-P 1'
_space_group_name_H-M_alt 'P -1'
_symmetry_space_group_name_Hall '-P 1'
_symmetry_space_group_name_H-M 'P -1'
_atom_sites_solution_hydrogens geom
_atom_sites_solution_primary direct
_atom_sites_solution_secondary difmap
_audit_creation_method SHELXL-97
_audit_update_record
;
2015-08-12 deposited with the CCDC.
2015-10-09 downloaded from the CCDC.
;
_cell_angle_alpha 88.8250(10)
_cell_angle_beta 88.363(2)
_cell_angle_gamma 84.224(2)
_cell_formula_units_Z 4
_cell_length_a 8.1126(2)
_cell_length_b 18.8402(6)
_cell_length_c 19.4228(6)
_cell_measurement_reflns_used 35491
_cell_measurement_temperature 173(2)
_cell_measurement_theta_max 27.485
_cell_measurement_theta_min 2.910
_cell_volume 2951.90(15)
_computing_cell_refinement 'HKL Scalepack (Otwinowski & Minor 1997)'
_computing_data_collection 'Collect (Bruker AXS BV, 1997-2004)'
_computing_data_reduction 'HKL Denzo and Scalepack (Otwinowski & Minor 1997)'
_computing_molecular_graphics 'Ortep-3 for Windows (Farrugia, 1997)'
_computing_publication_material 'WinGX publication routines (Farrugia, 1999)'
_computing_structure_refinement 'SHELXL-97 (Sheldrick, 2008)'
_computing_structure_solution 'SHELXS-97 (Sheldrick, 2008)'
_diffrn_ambient_temperature 173(2)
_diffrn_measured_fraction_theta_full 0.977
_diffrn_measured_fraction_theta_max 0.977
_diffrn_measurement_device_type KappaCCD
_diffrn_measurement_method 'CCD rotation images, thick slices'
_diffrn_radiation_type MoK\a
_diffrn_radiation_wavelength 0.71073
_diffrn_reflns_av_R_equivalents 0.0691
_diffrn_reflns_av_sigmaI/netI 0.0694
_diffrn_reflns_limit_h_max 10
_diffrn_reflns_limit_h_min -9
_diffrn_reflns_limit_k_max 24
_diffrn_reflns_limit_k_min -24
_diffrn_reflns_limit_l_max 25
_diffrn_reflns_limit_l_min -25
_diffrn_reflns_number 49640
_diffrn_reflns_theta_full 27.49
_diffrn_reflns_theta_max 27.49
_diffrn_reflns_theta_min 4.09
_diffrn_source 'Enraf Nonius FR590'
_exptl_absorpt_coefficient_mu 1.428
_exptl_absorpt_correction_T_max 0.8970
_exptl_absorpt_correction_T_min 0.8260
_exptl_absorpt_correction_type multi-scan
_exptl_absorpt_process_details
;
[c.f. r.h. blessing, acta cryst. (1995), a51, 33-38]
;
_exptl_crystal_colour Brown
_exptl_crystal_density_diffrn 1.286
_exptl_crystal_density_method 'not measured'
_exptl_crystal_description Prism
_exptl_crystal_F_000 1176
_exptl_crystal_recrystallization_method 'Re-crystallisation from solvent: Methanol'
_exptl_crystal_size_max 0.25
_exptl_crystal_size_mid 0.08
_exptl_crystal_size_min 0.05
_refine_diff_density_max 1.494
_refine_diff_density_min -1.289
_refine_diff_density_rms 0.092
_refine_ls_extinction_method none
_refine_ls_goodness_of_fit_ref 1.024
_refine_ls_hydrogen_treatment mixed
_refine_ls_matrix_type full
_refine_ls_number_parameters 694
_refine_ls_number_reflns 13246
_refine_ls_number_restraints 0
_refine_ls_restrained_S_all 1.024
_refine_ls_R_factor_all 0.1516
_refine_ls_R_factor_gt 0.1037
_refine_ls_shift/su_max 0.000
_refine_ls_shift/su_mean 0.000
_refine_ls_structure_factor_coef Fsqd
_refine_ls_weighting_details 'calc w=1/[\s^2^(Fo^2^)+(0.1415P)^2^+5.6739P] where P=(Fo^2^+2Fc^2^)/3'
_refine_ls_weighting_scheme calc
_refine_ls_wR_factor_gt 0.2575
_refine_ls_wR_factor_ref 0.2858
_reflns_number_gt 8371
_reflns_number_total 13246
_reflns_threshold_expression >2\s(I)
_cod_data_source_file c5cc07056b2.cif
_cod_data_source_block sp1p
_cod_database_code 7118136

loop_
_symmetry_equiv_pos_as_xyz
'x, y, z'
'-x, -y, -z'

loop_
_atom_site_label
_atom_site_type_symbol
_atom_site_fract_x
_atom_site_fract_y
_atom_site_fract_z
_atom_site_U_iso_or_equiv
_atom_site_adp_type
_atom_site_occupancy
_atom_site_symmetry_multiplicity
_atom_site_calc_flag
_atom_site_refinement_flags
_atom_site_disorder_assembly
_atom_site_disorder_group
C31 C 0.3839(6) 0.3271(4) 0.5742(3) 0.0550(14) Uani 1 1 d . . .
H31 H 0.3475 0.3745 0.5875 0.066 Uiso 1 1 calc R . .
C32 C 0.3926(6) 0.2078(4) 0.5951(3) 0.0565(15) Uani 1 1 d . . .
H32 H 0.3649 0.1689 0.6235 0.068 Uiso 1 1 calc R . .
C33 C 0.4748(6) 0.3174(3) 0.5135(2) 0.0469(12) Uani 1 1 d . . .
H33 H 0.5025 0.3574 0.4865 0.056 Uiso 1 1 calc R . .
C34 C 0.4827(6) 0.1923(3) 0.5340(3) 0.0480(12) Uani 1 1 d . . .
H34 H 0.5141 0.1443 0.5213 0.058 Uiso 1 1 calc R . .
C35 C 0.5254(5) 0.2486(3) 0.4922(2) 0.0380(10) Uani 1 1 d . . .
C36 C 0.6283(5) 0.2356(3) 0.4277(2) 0.0342(9) Uani 1 1 d . . .
C37 C 0.6492(6) 0.2907(3) 0.3800(2) 0.0416(11) Uani 1 1 d . . .
H37 H 0.5911 0.3365 0.3867 0.050 Uiso 1 1 calc R . .
C38 C 0.7105(6) 0.1687(3) 0.4134(2) 0.0424(11) Uani 1 1 d . . .
H38 H 0.6946 0.1294 0.4434 0.051 Uiso 1 1 calc R . .
C39 C 0.7539(6) 0.2789(3) 0.3232(2) 0.0415(11) Uani 1 1 d . . .
H39 H 0.7683 0.3166 0.2910 0.050 Uiso 1 1 calc R . .
C40 C 0.8140(6) 0.1592(3) 0.3568(2) 0.0413(11) Uani 1 1 d . . .
H40 H 0.8708 0.1135 0.3482 0.050 Uiso 1 1 calc R . .
C41 C 0.9480(5) 0.2020(3) 0.2516(2) 0.0386(10) Uani 1 1 d . . .
H41A H 1.0487 0.1710 0.2645 0.046 Uiso 1 1 calc R . .
H41B H 0.9827 0.2482 0.2346 0.046 Uiso 1 1 calc R . .
C42 C 0.8622(5) 0.1675(3) 0.1953(2) 0.0377(10) Uani 1 1 d . . .
H42A H 0.9403 0.1591 0.1556 0.045 Uiso 1 1 calc R . .
H42B H 0.8313 0.1206 0.2122 0.045 Uiso 1 1 calc R . .
C43 C 0.7250(5) 0.2601(2) 0.1169(2) 0.0265(8) Uani 1 1 d . . .
C44 C 0.8637(5) 0.2944(2) 0.0954(2) 0.0353(10) Uani 1 1 d . . .
H44 H 0.9668 0.2857 0.1176 0.042 Uiso 1 1 calc R . .
C45 C 0.8421(6) 0.3420(2) 0.0397(2) 0.0410(11) Uani 1 1 d . . .
H45 H 0.9335 0.3661 0.0236 0.049 Uiso 1 1 calc R . .
C46 C 0.6937(7) 0.3553(3) 0.0072(2) 0.0463(12) Uani 1 1 d . . .
H46 H 0.6839 0.3880 -0.0307 0.056 Uiso 1 1 calc R . .
C47 C 0.5564(6) 0.3205(2) 0.0302(2) 0.0369(10) Uani 1 1 d . . .
H47 H 0.4532 0.3290 0.0080 0.044 Uiso 1 1 calc R . .
C48 C 0.5746(5) 0.2735(2) 0.0857(2) 0.0278(8) Uani 1 1 d . . .
C49 C 0.4483(5) 0.2323(2) 0.1234(2) 0.0305(9) Uani 1 1 d . . .
C50 C 0.3488(5) 0.2828(3) 0.1743(2) 0.0379(10) Uani 1 1 d . . .
H50A H 0.2671 0.2568 0.1998 0.057 Uiso 1 1 calc R . .
H50B H 0.2916 0.3230 0.1488 0.057 Uiso 1 1 calc R . .
H50C H 0.4245 0.3008 0.2067 0.057 Uiso 1 1 calc R . .
C51 C 0.3302(6) 0.1992(3) 0.0776(3) 0.0496(12) Uani 1 1 d . . .
H51A H 0.3934 0.1664 0.0458 0.074 Uiso 1 1 calc R . .
H51B H 0.2663 0.2369 0.0512 0.074 Uiso 1 1 calc R . .
H51C H 0.2544 0.1729 0.1061 0.074 Uiso 1 1 calc R . .
C52 C 0.5644(5) 0.1755(2) 0.1632(2) 0.0268(8) Uani 1 1 d . . .
C53 C 0.4969(6) 0.1501(2) 0.2313(2) 0.0362(10) Uani 1 1 d . . .
H53 H 0.4677 0.1845 0.2658 0.043 Uiso 1 1 calc R . .
C54 C 0.4761(6) 0.0833(2) 0.2458(2) 0.0384(10) Uani 1 1 d . . .
H54 H 0.4317 0.0710 0.2897 0.046 Uiso 1 1 calc R . .
C55 C 0.5193(5) 0.0281(2) 0.1961(2) 0.0329(9) Uani 1 1 d . . .
C56 C 0.5854(5) 0.0475(2) 0.1325(2) 0.0294(8) Uani 1 1 d . . .
C57 C 0.6325(6) -0.0027(2) 0.0823(2) 0.0362(10) Uani 1 1 d . . .
H57 H 0.6795 0.0115 0.0394 0.043 Uiso 1 1 calc R . .
C58 C 0.6101(6) -0.0737(3) 0.0955(3) 0.0422(11) Uani 1 1 d . . .
H58 H 0.6408 -0.1088 0.0619 0.051 Uiso 1 1 calc R . .
C59 C 0.5424(6) -0.0924(2) 0.1583(3) 0.0377(10) Uani 1 1 d . . .
C60 C 0.4967(5) -0.0437(2) 0.2089(2) 0.0367(10) Uani 1 1 d . . .
H60 H 0.4508 -0.0585 0.2517 0.044 Uiso 1 1 calc R . .
Br1 Br 0.12911(13) 0.03437(4) 0.63357(5) 0.0958(3) Uani 1 1 d . . .
N5 N 0.3435(5) 0.2727(3) 0.6159(2) 0.0553(12) Uani 1 1 d . . .
N6 N 0.8357(4) 0.2138(2) 0.31329(18) 0.0346(8) Uani 1 1 d . . .
N7 N 0.7138(4) 0.21061(18) 0.17243(17) 0.0266(7) Uani 1 1 d . . .
N8 N 0.5141(5) -0.1671(2) 0.1720(3) 0.0477(10) Uani 1 1 d . . .
O4 O 0.6105(4) 0.11624(15) 0.11633(15) 0.0355(7) Uani 1 1 d . . .
O5 O 0.4697(5) -0.1845(2) 0.2298(2) 0.0622(11) Uani 1 1 d . . .
O6 O 0.5356(6) -0.2087(2) 0.1246(3) 0.0728(13) Uani 1 1 d . . .
C1 C -0.2132(6) 0.8434(4) 0.5851(3) 0.0580(15) Uani 1 1 d . . .
H1 H -0.2514 0.8923 0.5910 0.070 Uiso 1 1 calc R . .
C2 C -0.1953(6) 0.7308(4) 0.6244(3) 0.0586(16) Uani 1 1 d . . .
H2 H -0.2219 0.6968 0.6587 0.070 Uiso 1 1 calc R . .
C3 C -0.1210(6) 0.8257(3) 0.5255(3) 0.0473(12) Uani 1 1 d . . .
H3 H -0.0993 0.8611 0.4919 0.057 Uiso 1 1 calc R . .
C4 C -0.0613(5) 0.7546(3) 0.5164(2) 0.0393(11) Uani 1 1 d . . .
C5 C -0.0994(6) 0.7058(3) 0.5677(2) 0.0508(13) Uani 1 1 d . . .
H5 H -0.0609 0.6567 0.5642 0.061 Uiso 1 1 calc R . .
C6 C 0.1221(5) 0.7797(2) 0.4144(2) 0.0335(9) Uani 1 1 d . . .
H6 H 0.1059 0.8291 0.4245 0.040 Uiso 1 1 calc R . .
C7 C 0.0415(5) 0.7307(3) 0.4550(2) 0.0351(9) Uani 1 1 d . . .
C8 C 0.0628(6) 0.6597(3) 0.4355(2) 0.0384(10) Uani 1 1 d . . .
H8 H 0.0056 0.6252 0.4602 0.046 Uiso 1 1 calc R . .
C9 C 0.1665(6) 0.6391(2) 0.3805(2) 0.0358(9) Uani 1 1 d . . .
H9 H 0.1815 0.5904 0.3680 0.043 Uiso 1 1 calc R . .
C10 C 0.2242(5) 0.7566(2) 0.3601(2) 0.0293(8) Uani 1 1 d . . .
H10 H 0.2798 0.7900 0.3332 0.035 Uiso 1 1 calc R . .
C12 C 0.2755(5) 0.6822(2) 0.2179(2) 0.0279(8) Uani 1 1 d . . .
H12A H 0.2332 0.7333 0.2173 0.033 Uiso 1 1 calc R . .
H12B H 0.3588 0.6745 0.1799 0.033 Uiso 1 1 calc R . .
C13 C 0.1734(5) 0.5774(2) 0.16716(19) 0.0271(8) Uani 1 1 d . . .
C14 C 0.3223(5) 0.5365(2) 0.1563(2) 0.0317(9) Uani 1 1 d . . .
H14 H 0.4203 0.5478 0.1775 0.038 Uiso 1 1 calc R . .
C15 C 0.3245(6) 0.4783(2) 0.1133(2) 0.0371(10) Uani 1 1 d . . .
H15 H 0.4256 0.4494 0.1049 0.045 Uiso 1 1 calc R . .
C16 C 0.1813(6) 0.4617(2) 0.0825(2) 0.0386(10) Uani 1 1 d . . .
H16 H 0.1862 0.4226 0.0521 0.046 Uiso 1 1 calc R . .
C17 C 0.0308(5) 0.5018(2) 0.0958(2) 0.0335(9) Uani 1 1 d . . .
H17 H -0.0678 0.4894 0.0759 0.040 Uiso 1 1 calc R . .
C18 C 0.0264(5) 0.5598(2) 0.1382(2) 0.0263(8) Uani 1 1 d . . .
C19 C -0.1161(5) 0.6121(2) 0.1639(2) 0.0307(9) Uani 1 1 d . . .
C20 C -0.2447(5) 0.6321(3) 0.1096(3) 0.0401(10) Uani 1 1 d . . .
H20A H -0.3321 0.6664 0.1288 0.060 Uiso 1 1 calc R . .
H20B H -0.2931 0.5893 0.0956 0.060 Uiso 1 1 calc R . .
H20C H -0.1918 0.6537 0.0695 0.060 Uiso 1 1 calc R . .
C21 C -0.1976(6) 0.5781(3) 0.2271(3) 0.0425(11) Uani 1 1 d . . .
H21A H -0.1142 0.5659 0.2620 0.064 Uiso 1 1 calc R . .
H21B H -0.2446 0.5348 0.2134 0.064 Uiso 1 1 calc R . .
H21C H -0.2859 0.6120 0.2461 0.064 Uiso 1 1 calc R . .
C22 C -0.0203(5) 0.6751(2) 0.1853(2) 0.0277(8) Uani 1 1 d . . .
C23 C -0.0982(5) 0.7223(2) 0.2413(2) 0.0323(9) Uani 1 1 d . . .
H23 H -0.1524 0.7010 0.2792 0.039 Uiso 1 1 calc R . .
C24 C -0.0941(5) 0.7924(2) 0.2398(2) 0.0346(9) Uani 1 1 d . . .
H24 H -0.1416 0.8197 0.2773 0.042 Uiso 1 1 calc R . .
C25 C -0.0184(5) 0.8284(2) 0.1820(2) 0.0313(9) Uani 1 1 d . . .
C26 C 0.0276(5) 0.7864(2) 0.1236(2) 0.0307(9) Uani 1 1 d . . .
C27 C 0.0965(6) 0.8173(2) 0.0650(2) 0.0405(10) Uani 1 1 d . . .
H27 H 0.1249 0.7891 0.0256 0.049 Uiso 1 1 calc R . .
C28 C 0.1235(7) 0.8881(3) 0.0641(3) 0.0481(12) Uani 1 1 d . . .
H28 H 0.1700 0.9096 0.0245 0.058 Uiso 1 1 calc R . .
C29 C 0.0807(6) 0.9274(2) 0.1231(3) 0.0426(11) Uani 1 1 d . . .
C30 C 0.0116(5) 0.8999(2) 0.1802(3) 0.0370(10) Uani 1 1 d . . .
H30 H -0.0164 0.9290 0.2190 0.044 Uiso 1 1 calc R . .
C111 C 0.3593(5) 0.6643(2) 0.2856(2) 0.0287(8) Uani 1 1 d . . .
H11A H 0.3912 0.6123 0.2890 0.034 Uiso 1 1 calc R . .
H11B H 0.4614 0.6889 0.2873 0.034 Uiso 1 1 calc R . .
N1 N -0.2522(5) 0.7981(4) 0.6341(2) 0.0628(15) Uani 1 1 d . . .
N2 N 0.2460(4) 0.68700(18) 0.34478(16) 0.0272(7) Uani 1 1 d . . .
N3 N 0.1390(4) 0.63994(17) 0.20577(16) 0.0256(7) Uani 1 1 d . . .
N4 N 0.1149(5) 1.0035(2) 0.1225(3) 0.0542(12) Uani 1 1 d . . .
O1 O 0.0037(4) 0.71688(15) 0.12183(14) 0.0298(6) Uani 1 1 d . . .
O2 O 0.1031(5) 1.0347(2) 0.1778(3) 0.0627(11) Uani 1 1 d . . .
O3 O 0.1573(7) 1.0312(2) 0.0681(3) 0.0867(16) Uani 1 1 d . . .
Br2 Br 0.49106(19) 0.49133(7) 0.39100(10) 0.0843(5) Uani 0.50 1 d P A 1
Br2A Br 0.3713(3) 0.45409(8) 0.32971(8) 0.1005(6) Uani 0.50 1 d P B 2

loop_
_atom_site_aniso_label
_atom_site_aniso_U_11
_atom_site_aniso_U_22
_atom_site_aniso_U_33
_atom_site_aniso_U_23
_atom_site_aniso_U_13
_atom_site_aniso_U_12
C31 0.043(3) 0.084(4) 0.038(3) -0.013(3) 0.001(2) -0.003(3)
C32 0.040(3) 0.096(5) 0.036(3) 0.008(3) 0.001(2) -0.021(3)
C33 0.040(3) 0.070(4) 0.032(2) -0.001(2) -0.0006(19) -0.010(2)
C34 0.037(2) 0.071(4) 0.037(3) 0.001(2) 0.0018(19) -0.008(2)
C35 0.031(2) 0.059(3) 0.025(2) 0.001(2) -0.0046(16) -0.0083(19)
C36 0.027(2) 0.055(3) 0.0213(19) 0.0028(18) -0.0048(15) -0.0074(18)
C37 0.040(2) 0.047(3) 0.036(2) 0.002(2) 0.0007(18) 0.004(2)
C38 0.050(3) 0.044(3) 0.033(2) 0.008(2) 0.0005(19) -0.004(2)
C39 0.038(2) 0.051(3) 0.034(2) 0.006(2) 0.0020(18) 0.000(2)
C40 0.042(2) 0.047(3) 0.033(2) 0.003(2) -0.0048(18) 0.005(2)
C41 0.025(2) 0.057(3) 0.032(2) 0.001(2) 0.0022(16) 0.0028(18)
C42 0.036(2) 0.046(3) 0.028(2) 0.0001(19) 0.0047(17) 0.0120(19)
C43 0.031(2) 0.0226(19) 0.0263(19) -0.0050(15) 0.0041(15) -0.0053(15)
C44 0.035(2) 0.040(2) 0.034(2) -0.0151(19) 0.0076(17) -0.0177(18)
C45 0.054(3) 0.036(2) 0.035(2) -0.0044(19) 0.016(2) -0.017(2)
C46 0.071(3) 0.034(2) 0.033(2) 0.0050(19) 0.014(2) -0.005(2)
C47 0.042(2) 0.038(2) 0.029(2) 0.0020(18) 0.0031(17) 0.0073(18)
C48 0.031(2) 0.027(2) 0.0250(19) -0.0049(15) 0.0013(15) -0.0023(15)
C49 0.027(2) 0.033(2) 0.032(2) -0.0043(17) -0.0009(15) -0.0048(16)
C50 0.032(2) 0.040(2) 0.042(2) -0.0019(19) 0.0094(17) -0.0019(18)
C51 0.037(3) 0.059(3) 0.056(3) -0.010(3) -0.013(2) -0.014(2)
C52 0.032(2) 0.0233(19) 0.0256(19) -0.0051(15) 0.0055(15) -0.0048(15)
C53 0.046(2) 0.034(2) 0.029(2) -0.0028(17) 0.0139(18) -0.0068(18)
C54 0.050(3) 0.035(2) 0.029(2) 0.0005(18) 0.0165(18) -0.0070(19)
C55 0.034(2) 0.029(2) 0.035(2) 0.0047(17) 0.0010(17) -0.0043(17)
C56 0.030(2) 0.028(2) 0.031(2) -0.0036(16) 0.0007(15) -0.0068(15)
C57 0.047(3) 0.026(2) 0.035(2) -0.0035(17) 0.0017(18) -0.0038(18)
C58 0.047(3) 0.033(2) 0.048(3) -0.006(2) -0.006(2) -0.0058(19)
C59 0.042(2) 0.023(2) 0.049(3) 0.0045(19) -0.0087(19) -0.0084(17)
C60 0.035(2) 0.031(2) 0.045(3) 0.0051(19) 0.0024(18) -0.0077(17)
Br1 0.1256(7) 0.0619(5) 0.0961(6) -0.0051(4) 0.0273(5) 0.0024(4)
N5 0.037(2) 0.100(4) 0.031(2) -0.007(2) 0.0026(16) -0.016(2)
N6 0.0243(17) 0.049(2) 0.0292(18) 0.0005(16) -0.0014(13) 0.0030(15)
N7 0.0227(16) 0.0298(18) 0.0267(17) 0.0001(13) 0.0014(12) -0.0007(13)
N8 0.050(2) 0.023(2) 0.071(3) 0.004(2) -0.010(2) -0.0083(17)
O4 0.0560(19) 0.0203(14) 0.0305(15) -0.0037(11) 0.0141(13) -0.0095(12)
O5 0.074(3) 0.038(2) 0.077(3) 0.0190(19) -0.004(2) -0.0186(18)
O6 0.098(3) 0.0258(19) 0.096(3) -0.003(2) 0.001(3) -0.0133(19)
C1 0.040(3) 0.086(4) 0.045(3) -0.023(3) 0.002(2) 0.012(3)
C2 0.040(3) 0.110(5) 0.026(2) -0.004(3) 0.0042(19) -0.011(3)
C3 0.035(2) 0.067(3) 0.039(3) -0.016(2) 0.0001(19) 0.005(2)
C4 0.025(2) 0.063(3) 0.030(2) -0.010(2) 0.0006(16) -0.0041(19)
C5 0.040(3) 0.079(4) 0.033(3) -0.006(2) 0.0050(19) -0.007(2)
C6 0.036(2) 0.036(2) 0.029(2) -0.0065(17) -0.0013(16) -0.0013(17)
C7 0.027(2) 0.048(3) 0.030(2) -0.0016(19) -0.0050(16) -0.0041(18)
C8 0.038(2) 0.046(3) 0.033(2) 0.0009(19) 0.0032(17) -0.0110(19)
C9 0.041(2) 0.028(2) 0.038(2) -0.0037(18) 0.0036(18) -0.0044(17)
C10 0.033(2) 0.029(2) 0.026(2) -0.0020(16) 0.0002(15) -0.0028(16)
C12 0.032(2) 0.029(2) 0.0229(19) -0.0049(15) 0.0022(15) -0.0040(16)
C13 0.034(2) 0.027(2) 0.0198(18) 0.0001(15) 0.0032(14) -0.0034(15)
C14 0.031(2) 0.033(2) 0.031(2) -0.0022(17) -0.0003(16) -0.0011(16)
C15 0.038(2) 0.030(2) 0.042(3) -0.0062(19) 0.0037(18) 0.0039(17)
C16 0.054(3) 0.026(2) 0.035(2) -0.0067(18) -0.0023(19) -0.0035(19)
C17 0.036(2) 0.027(2) 0.037(2) 0.0011(17) -0.0019(17) -0.0049(17)
C18 0.0271(19) 0.025(2) 0.0264(19) 0.0014(15) 0.0021(14) -0.0041(15)
C19 0.030(2) 0.030(2) 0.033(2) -0.0015(17) 0.0027(16) -0.0038(16)
C20 0.032(2) 0.037(2) 0.052(3) -0.007(2) -0.0071(19) -0.0024(18)
C21 0.041(3) 0.040(3) 0.046(3) -0.001(2) 0.016(2) -0.0084(19)
C22 0.0288(19) 0.032(2) 0.0230(19) -0.0027(16) 0.0052(14) -0.0049(15)
C23 0.028(2) 0.041(2) 0.027(2) -0.0095(17) 0.0071(15) 0.0003(17)
C24 0.031(2) 0.041(3) 0.030(2) -0.0123(18) 0.0058(16) 0.0049(17)
C25 0.028(2) 0.028(2) 0.036(2) -0.0052(17) -0.0041(16) 0.0054(15)
C26 0.032(2) 0.027(2) 0.032(2) -0.0023(16) -0.0030(16) 0.0002(16)
C27 0.054(3) 0.029(2) 0.038(2) -0.0044(19) 0.005(2) -0.0043(19)
C28 0.057(3) 0.035(3) 0.052(3) 0.006(2) 0.006(2) -0.005(2)
C29 0.042(3) 0.027(2) 0.059(3) -0.003(2) -0.001(2) -0.0014(18)
C30 0.032(2) 0.031(2) 0.047(3) -0.0115(19) -0.0047(18) 0.0037(17)
C111 0.031(2) 0.029(2) 0.0252(19) -0.0053(16) 0.0036(15) -0.0011(15)
N1 0.031(2) 0.118(5) 0.037(2) -0.024(3) 0.0037(17) 0.004(2)
N2 0.0265(16) 0.0327(18) 0.0221(16) -0.0032(13) -0.0011(12) -0.0008(13)
N3 0.0259(16) 0.0274(17) 0.0240(16) -0.0022(13) 0.0014(12) -0.0049(13)
N4 0.045(2) 0.029(2) 0.089(4) -0.008(2) -0.003(2) -0.0043(17)
O1 0.0391(15) 0.0268(15) 0.0234(14) -0.0036(11) 0.0036(11) -0.0037(11)
O2 0.057(2) 0.0320(19) 0.099(3) -0.018(2) 0.001(2) -0.0018(16)
O3 0.126(4) 0.040(2) 0.097(4) 0.009(2) 0.018(3) -0.029(3)
Br2 0.0735(9) 0.0500(7) 0.1269(14) 0.0209(8) -0.0098(8) 0.0036(6)
Br2A 0.1686(18) 0.0554(8) 0.0666(9) 0.0105(7) 0.0097(10) 0.0371(9)

loop_
_atom_type_symbol
_atom_type_description
_atom_type_scat_dispersion_real
_atom_type_scat_dispersion_imag
_atom_type_scat_source
C C 0.0033 0.0016 'International Tables Vol C Tables 4.2.6.8 and 6.1.1.4'
H H 0.0000 0.0000 'International Tables Vol C Tables 4.2.6.8 and 6.1.1.4'
Br Br -0.2901 2.4595 'International Tables Vol C Tables 4.2.6.8 and 6.1.1.4'
N N 0.0061 0.0033 'International Tables Vol C Tables 4.2.6.8 and 6.1.1.4'
O O 0.0106 0.0060 'International Tables Vol C Tables 4.2.6.8 and 6.1.1.4'

loop_
_geom_angle_atom_site_label_1
_geom_angle_atom_site_label_2
_geom_angle_atom_site_label_3
_geom_angle
N5 C31 C33 123.6(6)
N5 C32 C34 124.4(6)
C31 C33 C35 119.1(5)
C35 C34 C32 118.5(6)
C34 C35 C33 117.9(4)
C34 C35 C36 121.1(5)
C33 C35 C36 121.0(4)
C38 C36 C37 117.3(4)
C38 C36 C35 121.6(4)
C37 C36 C35 121.1(4)
C39 C37 C36 120.2(5)
C40 C38 C36 120.7(4)
N6 C39 C37 120.0(4)
N6 C40 C38 120.5(4)
N6 C41 C42 110.7(4)
N7 C42 C41 112.9(4)
C48 C43 C44 122.0(4)
C48 C43 N7 110.5(3)
C44 C43 N7 127.4(4)
C45 C44 C43 116.4(4)
C46 C45 C44 122.6(4)
C45 C46 C47 119.8(4)
C48 C47 C46 118.6(4)
C43 C48 C47 120.6(4)
C43 C48 C49 109.3(3)
C47 C48 C49 130.1(4)
C48 C49 C51 115.0(4)
C48 C49 C50 108.2(3)
C51 C49 C50 109.5(4)
C48 C49 C52 100.6(3)
C51 C49 C52 112.8(4)
C50 C49 C52 110.3(3)
N7 C52 O4 106.5(3)
N7 C52 C53 110.8(3)
O4 C52 C53 111.9(3)
N7 C52 C49 103.9(3)
O4 C52 C49 107.3(3)
C53 C52 C49 115.7(3)
C54 C53 C52 123.8(4)
C53 C54 C55 121.1(4)
C56 C55 C60 118.6(4)
C56 C55 C54 118.3(4)
C60 C55 C54 123.1(4)
O4 C56 C55 121.9(4)
O4 C56 C57 116.4(4)
C55 C56 C57 121.7(4)
C58 C57 C56 119.2(4)
C59 C58 C57 118.8(4)
C60 C59 C58 122.9(4)
C60 C59 N8 117.9(4)
C58 C59 N8 119.1(4)
C59 C60 C55 118.7(4)
C32 N5 C31 116.5(5)
C40 N6 C39 121.2(4)
C40 N6 C41 119.5(4)
C39 N6 C41 119.3(4)
C43 N7 C52 107.0(3)
C43 N7 C42 120.0(3)
C52 N7 C42 118.4(3)
O5 N8 O6 123.3(4)
O5 N8 C59 118.7(4)
O6 N8 C59 118.0(5)
C56 O4 C52 122.9(3)
N1 C1 C3 125.4(6)
N1 C2 C5 124.9(6)
C1 C3 C4 118.2(6)
C5 C4 C3 117.4(4)
C5 C4 C7 120.5(5)
C3 C4 C7 122.0(5)
C4 C5 C2 118.4(6)
C10 C6 C7 120.2(4)
C8 C7 C6 117.3(4)
C8 C7 C4 122.1(4)
C6 C7 C4 120.6(4)
C9 C8 C7 120.3(4)
N2 C9 C8 120.5(4)
N2 C10 C6 120.4(4)
N3 C12 C111 113.6(3)
C14 C13 C18 121.7(4)
C14 C13 N3 129.1(4)
C18 C13 N3 109.2(3)
C13 C14 C15 117.9(4)
C16 C15 C14 121.1(4)
C15 C16 C17 120.5(4)
C18 C17 C16 119.1(4)
C17 C18 C13 119.7(4)
C17 C18 C19 131.8(4)
C13 C18 C19 108.5(3)
C20 C19 C18 113.1(4)
C20 C19 C21 110.0(4)
C18 C19 C21 108.0(3)
C20 C19 C22 113.8(4)
C18 C19 C22 100.6(3)
C21 C19 C22 110.8(3)
N3 C22 O1 108.9(3)
N3 C22 C23 111.2(3)
O1 C22 C23 110.5(3)
N3 C22 C19 103.2(3)
O1 C22 C19 105.5(3)
C23 C22 C19 117.1(3)
C24 C23 C22 122.6(4)
C23 C24 C25 121.3(4)
C30 C25 C26 118.6(4)
C30 C25 C24 125.1(4)
C26 C25 C24 116.3(4)
O1 C26 C27 118.0(4)
O1 C26 C25 121.9(4)
C27 C26 C25 120.1(4)
C28 C27 C26 120.3(4)
C27 C28 C29 118.1(5)
C30 C29 C28 123.4(4)
C30 C29 N4 118.9(5)
C28 C29 N4 117.8(5)
C29 C30 C25 119.5(4)
N2 C111 C12 110.6(3)
C1 N1 C2 115.5(4)
C9 N2 C10 121.2(3)
C9 N2 C111 120.4(3)
C10 N2 C111 118.4(3)
C13 N3 C22 108.4(3)
C13 N3 C12 117.8(3)
C22 N3 C12 119.9(3)
O3 N4 O2 123.5(5)
O3 N4 C29 119.0(5)
O2 N4 C29 117.5(5)
C26 O1 C22 121.4(3)

loop_
_geom_bond_atom_site_label_1
_geom_bond_atom_site_label_2
_geom_bond_distance
C31 N5 1.352(8)
C31 C33 1.379(7)
C32 N5 1.316(8)
C32 C34 1.396(7)
C33 C35 1.388(8)
C34 C35 1.387(7)
C35 C36 1.497(6)
C36 C38 1.394(7)
C36 C37 1.397(7)
C37 C39 1.382(6)
C38 C40 1.368(7)
C39 N6 1.348(6)
C40 N6 1.341(6)
C41 N6 1.491(5)
C41 C42 1.505(7)
C42 N7 1.458(5)
C43 C48 1.376(6)
C43 C44 1.403(6)
C43 N7 1.418(5)
C44 C45 1.393(7)
C45 C46 1.374(8)
C46 C47 1.406(7)
C47 C48 1.383(6)
C48 C49 1.511(6)
C49 C51 1.512(6)
C49 C50 1.541(6)
C49 C52 1.560(6)
C52 N7 1.455(5)
C52 O4 1.467(5)
C52 C53 1.504(5)
C53 C54 1.311(6)
C54 C55 1.442(6)
C55 C56 1.391(6)
C55 C60 1.399(6)
C56 O4 1.360(5)
C56 C57 1.391(6)
C57 C58 1.385(6)
C58 C59 1.376(7)
C59 C60 1.376(7)
C59 N8 1.468(6)
N8 O5 1.217(6)
N8 O6 1.219(6)
C1 N1 1.319(9)
C1 C3 1.387(7)
C2 N1 1.321(9)
C2 C5 1.392(7)
C3 C4 1.391(8)
C4 C5 1.391(8)
C4 C7 1.487(6)
C6 C10 1.373(6)
C6 C7 1.401(6)
C7 C8 1.390(7)
C8 C9 1.378(6)
C9 N2 1.333(6)
C10 N2 1.344(5)
C12 N3 1.454(5)
C12 C111 1.513(6)
C13 C14 1.379(6)
C13 C18 1.404(6)
C13 N3 1.410(5)
C14 C15 1.391(6)
C15 C16 1.388(7)
C16 C17 1.391(7)
C17 C18 1.380(6)
C18 C19 1.521(6)
C19 C20 1.519(6)
C19 C21 1.536(6)
C19 C22 1.552(6)
C22 N3 1.454(5)
C22 O1 1.468(5)
C22 C23 1.503(5)
C23 C24 1.324(7)
C24 C25 1.453(6)
C25 C30 1.391(6)
C25 C26 1.416(6)
C26 O1 1.345(5)
C26 C27 1.395(6)
C27 C28 1.373(7)
C28 C29 1.394(7)
C29 C30 1.347(7)
C29 N4 1.486(6)
C111 N2 1.494(5)
N4 O3 1.225(7)
N4 O2 1.233(6)
